data_4135354
loop_
_publ_author_name
'Hu, Shaowei'
'Shima, Takanori'
'Hou, Zhaomin'

_publ_section_title
;
 Hydrodeoxygenative Cyclotetramerization of Carbon Monoxide by a
 Trinuclear Titanium Polyhydride Complex.
;
_journal_issue 47
_journal_name_full 'Journal of the American Chemical Society'
_journal_page_first 19889
_journal_page_last 19894
_journal_paper_doi 10.1021/jacs.0c10403
_journal_volume 142
_journal_year 2020
_chemical_formula_moiety 'C41 H70 O5 Si3 Ti3'
_chemical_formula_sum 'C41 H70 O5 Si3 Ti3'
_chemical_formula_weight 870.94
_space_group_crystal_system orthorhombic
_space_group_IT_number 33
_space_group_name_Hall 'P 2c -2n'
_space_group_name_H-M_alt 'P n a 21'
_atom_sites_solution_hydrogens mixed
_audit_creation_date 2020-08-26
_audit_creation_method
;
Olex2 1.2
(compiled 2018.05.29 svn.r3508 for OlexSys, GUI svn.r5506)
;
_cell_angle_alpha 90
_cell_angle_beta 90
_cell_angle_gamma 90
_cell_formula_units_Z 4
_cell_length_a 20.8973(11)
_cell_length_b 11.6751(6)
_cell_length_c 19.2927(11)
_cell_measurement_reflns_used 9984
_cell_measurement_temperature 173.15
_cell_measurement_theta_max 32.67
_cell_measurement_theta_min 2.22
_cell_volume 4707.0(4)
_computing_cell_refinement 'SAINT V8.40A (?, 2016)'
_computing_data_reduction 'SAINT V8.40A (?, 2016)'
_computing_molecular_graphics 'Olex2 (Dolomanov et al., 2009)'
_computing_publication_material 'Olex2 (Dolomanov et al., 2009)'
_computing_structure_refinement 'ShelXL (Sheldrick, 2015)'
_diffrn_ambient_temperature 173.15
_diffrn_measured_fraction_theta_full 0.996
_diffrn_measured_fraction_theta_max 0.996
_diffrn_measurement_device_type 'CMOS area detector'
_diffrn_measurement_method '\f and \w scans'
_diffrn_radiation_type MoK\a
_diffrn_radiation_wavelength 0.71073
_diffrn_reflns_av_R_equivalents 0.0370
_diffrn_reflns_av_unetI/netI 0.0394
_diffrn_reflns_Laue_measured_fraction_full 0.996
_diffrn_reflns_Laue_measured_fraction_max 0.996
_diffrn_reflns_limit_h_max 26
_diffrn_reflns_limit_h_min -27
_diffrn_reflns_limit_k_max 14
_diffrn_reflns_limit_k_min -15
_diffrn_reflns_limit_l_max 25
_diffrn_reflns_limit_l_min -21
_diffrn_reflns_number 34914
_diffrn_reflns_point_group_measured_fraction_full 0.863
_diffrn_reflns_point_group_measured_fraction_max 0.863
_diffrn_reflns_theta_full 25.242
_diffrn_reflns_theta_max 27.500
_diffrn_reflns_theta_min 2.039
_diffrn_standards_number 0
_exptl_absorpt_coefficient_mu 0.611
_exptl_absorpt_correction_T_max 0.7467
_exptl_absorpt_correction_T_min 0.5869
_exptl_absorpt_correction_type multi-scan
_exptl_absorpt_process_details
;
SADABS-2016/2 (Bruker,2016/2) was used for absorption correction.
wR2(int) was 0.1736 before and 0.0706 after correction.
The Ratio of minimum to maximum transmission is 0.7860.
The \l/2 correction factor is Not present.
;
_exptl_crystal_colour orange
_exptl_crystal_colour_primary orange
_exptl_crystal_density_diffrn 1.229
_exptl_crystal_description block
_exptl_crystal_F_000 1856
_exptl_crystal_size_max 0.4
_exptl_crystal_size_mid 0.4
_exptl_crystal_size_min 0.3
_refine_diff_density_max 1.542
_refine_diff_density_min -1.476
_refine_diff_density_rms 0.103
_refine_ls_abs_structure_details
;
 Flack x determined using 3236 quotients [(I+)-(I-)]/[(I+)+(I-)]
 (Parsons, Flack and Wagner, Acta Cryst. B69 (2013) 249-259).
;
_refine_ls_abs_structure_Flack 0.012(9)
_refine_ls_extinction_method none
_refine_ls_goodness_of_fit_ref 1.036
_refine_ls_hydrogen_treatment constr
_refine_ls_matrix_type full
_refine_ls_number_parameters 455
_refine_ls_number_reflns 9307
_refine_ls_number_restraints 1
_refine_ls_restrained_S_all 1.036
_refine_ls_R_factor_all 0.0613
_refine_ls_R_factor_gt 0.0587
_refine_ls_shift/su_max 0.008
_refine_ls_shift/su_mean 0.000
_refine_ls_structure_factor_coef Fsqd
_refine_ls_weighting_details 'w=1/[\s^2^(Fo^2^)+(0.0966P)^2^+6.0354P] where P=(Fo^2^+2Fc^2^)/3'
_refine_ls_weighting_scheme calc
_refine_ls_wR_factor_gt 0.1585
_refine_ls_wR_factor_ref 0.1611
_reflns_Friedel_coverage 0.681
_reflns_Friedel_fraction_full 0.722
_reflns_Friedel_fraction_max 0.721
_reflns_number_gt 8852
_reflns_number_total 9307
_reflns_threshold_expression 'I > 2\s(I)'
_cod_data_source_file ja0c10403_si_005.cif
_cod_data_source_block 29026ts_0ma
_cod_depositor_comments 'Adding full bibliography for 4135351--4135354.cif.'
_cod_database_code 4135354
_shelx_shelxl_version_number 2018/3
_shelx_space_group_comment
;
The symmetry employed for this shelxl refinement is uniquely defined
by the following loop, which should always be used as a source of
symmetry information in preference to the above space-group names.
They are only intended as comments.
;
_shelx_estimated_absorpt_t_max 0.838
_shelx_estimated_absorpt_t_min 0.792
_olex2_refinement_description
;
1. Fixed Uiso
 At 1.2 times of:
  All C(H,H) groups
 At 1.5 times of:
  All C(H,H,H) groups, All C(H,H,H,H,H,H) groups
2. Uiso/Uaniso restraints and constraints
Uanis(C26) = Uanis(C27) = Uanis(C28) = Uanis(C29) = Uanis(C25)
Uanis(C30) = Uanis(C31) = Uanis(C32) = Uanis(C33) = Uanis(Si3)
Uanis(C34) = Uanis(C35) = Uanis(C36)
Uanis(C35A) = Uanis(C34A) = Uanis(C36A)
Uanis(C25A) = Uanis(C26A) = Uanis(C27A) = Uanis(C28A) = Uanis(C29A)
Uanis(C30A) = Uanis(C31A) = Uanis(C32A) = Uanis(C33A) = Uanis(Si3A)
Uanis(C22) = Uanis(C23) = Uanis(C22A) = Uanis(C23A)
3. Others
 Fixed Sof: C22(0.4) H22A(0.4) H22B(0.4) H22C(0.4) C23(0.6) H23A(0.6)
 H23B(0.6) H23C(0.6) C26(0.6) Si3(0.6) C25(0.6) C27(0.6) C28(0.6) C29(0.6)
 C30(0.6) C36(0.6) H30A(0.6) H30B(0.6) H30C(0.6) C31(0.6) H31A(0.6) H31B(0.6)
 H31C(0.6) C32(0.6) H32A(0.6) H32B(0.6) H32C(0.6) C33(0.6) H33A(0.6) H33B(0.6)
 H33C(0.6) C34(0.6) H34A(0.6) H34B(0.6) H34C(0.6) C35(0.6) H35A(0.6) H35B(0.6)
 H35C(0.6) H36A(0.6) H36B(0.6) H36C(0.6) C22A(0.6) H22D(0.6) H22E(0.6)
 H22F(0.6) C23A(0.4) H23D(0.4) H23E(0.4) H23F(0.4) C25A(0.4) Si3A(0.4)
 C26A(0.4) C27A(0.4) C28A(0.4) C29A(0.4) C30A(0.4) C36A(0.4) H30D(0.4)
 H30E(0.4) H30F(0.4) C31A(0.4) H31D(0.4) H31E(0.4) H31F(0.4) C32A(0.4)
 H32D(0.4) H32E(0.4) H32F(0.4) C33A(0.4) H33D(0.4) H33E(0.4) H33F(0.4)
 C34A(0.4) H34D(0.4) H34E(0.4) H34F(0.4) C35A(0.4) H35D(0.4) H35E(0.4)
 H35F(0.4) H36D(0.4) H36E(0.4) H36F(0.4)
4.a Everything fixed:
 H30A, H30B, H30C, H31A, H31B, H31C, H32A, H32B, H32C, H33A, H33B, H33C, H34A,
 H34B, H34C, H35A, H35B, H35C, H36A, H36B, H36C, H30D, H30E, H30F, H31D, H31E,
 H31F, H32D, H32E, H32F, H33D, H33E, H33F, H34D, H34E, H34F, H35D, H35E, H35F,
 H36D, H36E, H36F
4.b :
 C26(Si3,C25,C27,C28,C29,C30), C25A(Si3A,C26A,C27A,C28A,C29A,C30A)
4.c Secondary CH2 refined with riding coordinates:
 C38(H38A,H38B), C39(H39A,H39B)
4.d Idealised Me refined as rotating group:
 C6(H6A,H6B,H6C), C7(H7A,H7B,H7C), C8(H8A,H8B,H8C), C9(H9A,H9B,H9C), C10(H10A,
 H10B,H10C), C11(H11A,H11B,H11C), C12(H12A,H12B,H12C), C18(H18A,H18B,H18C),
 C19(H19A,H19B,H19C), C20(H20A,H20B,H20C), C21(H21A,H21B,H21C), C37(H37A,H37B,
 H37C), C22(H22A,H22B,H22C), C23(H23A,H23B,H23C), C24(H24A,H24B,H24C),
 C22A(H22D,H22E,H22F), C23A(H23D,H23E,H23F)
;
_olex2_submission_special_instructions 'No special instructions were received'

loop_
_space_group_symop_operation_xyz
'x, y, z'
'-x, -y, z+1/2'
'x+1/2, -y+1/2, z'
'-x+1/2, y+1/2, z+1/2'

loop_
_atom_site_label
_atom_site_type_symbol
_atom_site_fract_x
_atom_site_fract_y
_atom_site_fract_z
_atom_site_U_iso_or_equiv
_atom_site_adp_type
_atom_site_occupancy
_atom_site_site_symmetry_order
_atom_site_calc_flag
_atom_site_refinement_flags_posn
_atom_site_refinement_flags_adp
_atom_site_refinement_flags_occupancy
_atom_site_disorder_assembly
_atom_site_disorder_group
Ti1 Ti -0.29923(4) -0.60200(7) -0.27816(5) 0.0251(2) Uani 1 1 d . . . . .
Ti2 Ti -0.27510(4) -0.34835(7) -0.22210(5) 0.02184(19) Uani 1 1 d . . . . .
Ti3 Ti -0.18580(4) -0.55943(8) -0.15681(6) 0.0294(2) Uani 1 1 d . . . . .
Si1 Si -0.43411(8) -0.59779(15) -0.40078(12) 0.0414(4) Uani 1 1 d . . . . .
Si2 Si -0.14049(7) -0.22025(17) -0.31335(11) 0.0422(4) Uani 1 1 d . . . . .
O1 O -0.1144(2) -0.5573(5) -0.2081(3) 0.0505(13) Uani 1 1 d . . . . .
O2 O -0.2413(2) -0.6417(3) -0.2123(3) 0.0374(10) Uani 1 1 d . . . . .
O3 O -0.28278(16) -0.4507(3) -0.29356(19) 0.0218(7) Uani 1 1 d . . . . .
O4 O -0.21599(17) -0.4125(3) -0.1635(2) 0.0281(8) Uani 1 1 d . . . . .
O5 O -0.3786(2) -0.5851(3) -0.2304(3) 0.0403(10) Uani 1 1 d . . . . .
C1 C -0.3568(3) -0.6684(5) -0.3750(3) 0.0332(12) Uani 1 1 d . . . . .
C2 C -0.2968(3) -0.6330(5) -0.3992(3) 0.0347(12) Uani 1 1 d . . . . .
C3 C -0.2492(3) -0.7068(5) -0.3702(4) 0.0413(15) Uani 1 1 d . . . . .
C4 C -0.2809(3) -0.7877(5) -0.3278(4) 0.0475(19) Uani 1 1 d . . . . .
C5 C -0.3474(3) -0.7655(5) -0.3296(4) 0.0430(16) Uani 1 1 d . . . . .
C6 C -0.2826(3) -0.5367(7) -0.4490(4) 0.0475(16) Uani 1 1 d . . . . .
H6A H -0.321663 -0.492228 -0.457077 0.071 Uiso 1 1 calc GR . . . .
H6B H -0.267325 -0.568454 -0.492976 0.071 Uiso 1 1 calc GR . . . .
H6C H -0.249612 -0.486817 -0.429164 0.071 Uiso 1 1 calc GR . . . .
C7 C -0.1781(3) -0.6999(8) -0.3830(5) 0.065(2) Uani 1 1 d . . . . .
H7A H -0.163643 -0.770161 -0.405977 0.097 Uiso 1 1 calc GR . . . .
H7B H -0.155713 -0.691377 -0.338643 0.097 Uiso 1 1 calc GR . . . .
H7C H -0.168767 -0.633833 -0.412590 0.097 Uiso 1 1 calc GR . . . .
C8 C -0.2471(5) -0.8816(6) -0.2876(6) 0.072(3) Uani 1 1 d . . . . .
H8A H -0.262921 -0.882775 -0.239790 0.108 Uiso 1 1 calc GR . . . .
H8B H -0.200902 -0.866865 -0.287489 0.108 Uiso 1 1 calc GR . . . .
H8C H -0.255527 -0.955748 -0.309550 0.108 Uiso 1 1 calc GR . . . .
C9 C -0.3966(4) -0.8315(6) -0.2896(6) 0.067(3) Uani 1 1 d . . . . .
H9A H -0.375160 -0.883917 -0.257413 0.101 Uiso 1 1 calc GR . . . .
H9B H -0.423242 -0.875501 -0.321775 0.101 Uiso 1 1 calc GR . . . .
H9C H -0.423537 -0.778120 -0.263398 0.101 Uiso 1 1 calc GR . . . .
C10 C -0.4333(3) -0.4419(6) -0.3779(5) 0.051(2) Uani 1 1 d . . . . .
H10A H -0.437579 -0.433209 -0.327589 0.077 Uiso 1 1 calc GR . . . .
H10B H -0.468999 -0.403235 -0.401029 0.077 Uiso 1 1 calc GR . . . .
H10C H -0.392811 -0.407720 -0.393097 0.077 Uiso 1 1 calc GR . . . .
C11 C -0.4451(5) -0.6108(9) -0.4981(5) 0.077(3) Uani 1 1 d . . . . .
H11A H -0.408577 -0.575764 -0.521785 0.116 Uiso 1 1 calc GR . . . .
H11B H -0.484574 -0.571571 -0.511888 0.116 Uiso 1 1 calc GR . . . .
H11C H -0.447947 -0.691936 -0.510843 0.116 Uiso 1 1 calc GR . . . .
C12 C -0.5044(4) -0.6666(9) -0.3584(8) 0.102(5) Uani 1 1 d . . . . .
H12A H -0.543191 -0.649077 -0.384845 0.153 Uiso 1 1 calc GR . . . .
H12B H -0.508855 -0.637277 -0.311045 0.153 Uiso 1 1 calc GR . . . .
H12C H -0.498060 -0.749779 -0.356967 0.153 Uiso 1 1 calc GR . . . .
C13 C -0.2179(2) -0.1956(4) -0.2679(3) 0.0294(11) Uani 1 1 d . . . . .
C14 C -0.2284(3) -0.1663(5) -0.1964(4) 0.0357(13) Uani 1 1 d . . . . .
C15 C -0.2948(3) -0.1530(5) -0.1855(4) 0.0406(15) Uani 1 1 d . . . . .
C16 C -0.3266(3) -0.1677(4) -0.2498(4) 0.0330(12) Uani 1 1 d . . . . .
C17 C -0.2803(2) -0.1919(4) -0.3006(3) 0.0283(11) Uani 1 1 d . . . . .
C18 C -0.1781(4) -0.1562(6) -0.1407(5) 0.0511(18) Uani 1 1 d . . . . .
H18A H -0.198854 -0.143384 -0.095790 0.077 Uiso 1 1 calc GR . . . .
H18B H -0.149763 -0.091589 -0.151205 0.077 Uiso 1 1 calc GR . . . .
H18C H -0.152979 -0.227001 -0.138815 0.077 Uiso 1 1 calc GR . . . .
C19 C -0.3269(5) -0.1205(7) -0.1187(5) 0.065(2) Uani 1 1 d . . . . .
H19A H -0.372727 -0.137836 -0.121788 0.097 Uiso 1 1 calc GR . . . .
H19B H -0.321075 -0.038424 -0.110327 0.097 Uiso 1 1 calc GR . . . .
H19C H -0.307954 -0.164155 -0.080502 0.097 Uiso 1 1 calc GR . . . .
C20 C -0.3984(3) -0.1562(5) -0.2618(5) 0.0459(17) Uani 1 1 d . . . . .
H20A H -0.413602 -0.221419 -0.289171 0.069 Uiso 1 1 calc GR . . . .
H20B H -0.407115 -0.084896 -0.286779 0.069 Uiso 1 1 calc GR . . . .
H20C H -0.420514 -0.155007 -0.216994 0.069 Uiso 1 1 calc GR . . . .
C21 C -0.2947(3) -0.2081(6) -0.3761(4) 0.0400(14) Uani 1 1 d . . . . .
H21A H -0.270155 -0.273201 -0.393934 0.060 Uiso 1 1 calc GR . . . .
H21B H -0.282886 -0.138633 -0.401610 0.060 Uiso 1 1 calc GR . . . .
H21C H -0.340551 -0.222886 -0.382124 0.060 Uiso 1 1 calc GR . . . .
C37 C -0.0585(4) -0.5931(10) -0.2427(5) 0.070(3) Uani 1 1 d . . . . .
H37A H -0.054154 -0.550760 -0.286283 0.105 Uiso 1 1 calc GR . . . .
H37B H -0.061264 -0.675332 -0.252542 0.105 Uiso 1 1 calc GR . . . .
H37C H -0.021168 -0.578217 -0.213290 0.105 Uiso 1 1 calc GR . . . .
C38 C -0.4461(3) -0.4842(6) -0.1401(4) 0.0486(17) Uani 1 1 d . . . . .
H38A H -0.445690 -0.537326 -0.100092 0.058 Uiso 1 1 calc R . . . .
H38B H -0.488531 -0.482052 -0.162904 0.058 Uiso 1 1 calc R . . . .
C39 C -0.4167(3) -0.3664(6) -0.1257(4) 0.0479(17) Uani 1 1 d . . . . .
H39A H -0.401625 -0.356653 -0.077390 0.058 Uiso 1 1 calc R . . . .
H39B H -0.444288 -0.301629 -0.139878 0.058 Uiso 1 1 calc R . . . .
C40 C -0.3904(2) -0.4974(5) -0.1889(4) 0.0332(12) Uani 1 1 d . . . . .
C41 C -0.3623(3) -0.3933(5) -0.1779(3) 0.0322(12) Uani 1 1 d . . . . .
C22 C -0.1485(12) -0.317(3) -0.3876(16) 0.076(3) Uani 0.4 1 d . . P A 1
H22A H -0.119763 -0.382193 -0.381683 0.113 Uiso 0.4 1 calc GR . P A 1
H22B H -0.137255 -0.275483 -0.430176 0.113 Uiso 0.4 1 calc GR . P A 1
H22C H -0.192790 -0.343719 -0.390716 0.113 Uiso 0.4 1 calc GR . P A 1
C23 C -0.1248(9) -0.1050(19) -0.3769(11) 0.076(3) Uani 0.6 1 d . . P A 1
H23A H -0.161462 -0.052651 -0.378343 0.113 Uiso 0.6 1 calc GR . P A 1
H23B H -0.118296 -0.138614 -0.422933 0.113 Uiso 0.6 1 calc GR . P A 1
H23C H -0.086371 -0.062572 -0.363206 0.113 Uiso 0.6 1 calc GR . P A 1
C24 C -0.0728(4) -0.2464(12) -0.2540(6) 0.091(4) Uani 1 1 d . . . B 1
H24A H -0.061466 -0.174997 -0.230284 0.137 Uiso 1 1 calc GR . . B 1
H24B H -0.035878 -0.274011 -0.280506 0.137 Uiso 1 1 calc GR . . B 1
H24C H -0.085052 -0.304205 -0.219598 0.137 Uiso 1 1 calc GR . . B 1
C26 C -0.1403(3) -0.7131(5) -0.0826(3) 0.0521(15) Uani 0.6 1 d . . P C 1
Si3 Si -0.0442(3) -0.5523(5) -0.0373(4) 0.0576(11) Uani 0.6 1 d G . P C 1
C25 C -0.1194(2) -0.5966(4) -0.0491(3) 0.0521(15) Uani 0.6 1 d G . P C 1
C27 C -0.2154(4) -0.7174(6) -0.0829(4) 0.0521(15) Uani 0.6 1 d G . P C 1
C28 C -0.2407(4) -0.6033(7) -0.0498(5) 0.0521(15) Uani 0.6 1 d G . P C 1
C29 C -0.1814(3) -0.5287(5) -0.0289(4) 0.0521(15) Uani 0.6 1 d G . P C 1
C30 C -0.0915(4) -0.8147(7) -0.1124(6) 0.0576(11) Uani 0.6 1 d G . P C 1
C36 C 0.0206(8) -0.6592(19) -0.0570(10) 0.076(3) Uani 0.6 1 d . . P C 1
H30A H -0.114850 -0.868620 -0.133720 0.114 Uiso 0.6 1 d . . P D 1
H30B H -0.075190 -0.859580 -0.062970 0.114 Uiso 0.6 1 d . . P E 1
H30C H -0.054840 -0.783890 -0.128520 0.114 Uiso 0.6 1 d . . P F 1
C31 C -0.2600(7) -0.8111(13) -0.0944(7) 0.0576(11) Uani 0.6 1 d . . P C 1
H31A H -0.297600 -0.817730 -0.082690 0.086 Uiso 0.6 1 d . . P G 1
H31B H -0.235120 -0.895170 -0.092890 0.086 Uiso 0.6 1 d . . P H 1
H31C H -0.260490 -0.817010 -0.155250 0.086 Uiso 0.6 1 d . . P I 1
C32 C -0.3064(7) -0.5741(14) -0.0376(8) 0.0576(11) Uani 0.6 1 d . . P C 1
H32A H -0.311690 -0.485330 -0.025700 0.086 Uiso 0.6 1 d . . P J 1
H32B H -0.329270 -0.613490 -0.003280 0.086 Uiso 0.6 1 d . . P K 1
H32C H -0.332210 -0.577080 -0.083180 0.086 Uiso 0.6 1 d . . P L 1
C33 C -0.1850(8) -0.4143(14) -0.0037(8) 0.0576(11) Uani 0.6 1 d . . P C 1
H33A H -0.141660 -0.358730 -0.014080 0.086 Uiso 0.6 1 d . . P M 1
H33B H -0.176590 -0.407530 0.053570 0.086 Uiso 0.6 1 d . . P N 1
H33C H -0.218130 -0.364030 -0.010950 0.086 Uiso 0.6 1 d . . P O 1
C34 C -0.0245(8) -0.4188(19) -0.0865(11) 0.076(3) Uani 0.6 1 d . . P C 1
H34A H -0.029930 -0.432350 -0.136540 0.114 Uiso 0.6 1 d . . P P 1
H34B H 0.018950 -0.394330 -0.076970 0.114 Uiso 0.6 1 d . . P Q 1
H34C H -0.054800 -0.358280 -0.072150 0.114 Uiso 0.6 1 d . . P R 1
C35 C -0.0383(8) -0.5157(19) 0.0573(11) 0.076(3) Uani 0.6 1 d . . P C 1
H35A H -0.065570 -0.452170 0.065670 0.114 Uiso 0.6 1 d . . P S 1
H35B H 0.007340 -0.494120 0.066350 0.114 Uiso 0.6 1 d . . P T 1
H35C H -0.048820 -0.581960 0.085210 0.114 Uiso 0.6 1 d . . P U 1
H36A H 0.012530 -0.727240 -0.031750 0.114 Uiso 0.6 1 d . . P V 1
H36B H 0.060850 -0.621360 -0.037680 0.114 Uiso 0.6 1 d . . P W 1
H36C H 0.023600 -0.665880 -0.104950 0.114 Uiso 0.6 1 d . . P X 1
C22A C -0.1447(8) -0.3587(17) -0.3635(11) 0.076(3) Uani 0.6 1 d . . P A 2
H22D H -0.140985 -0.423448 -0.331394 0.113 Uiso 0.6 1 calc GR . P A 2
H22E H -0.109553 -0.361530 -0.397102 0.113 Uiso 0.6 1 calc GR . P A 2
H22F H -0.185668 -0.363138 -0.388017 0.113 Uiso 0.6 1 calc GR . P A 2
C23A C -0.1221(14) -0.069(3) -0.3493(18) 0.076(3) Uani 0.4 1 d . . P A 2
H23D H -0.162002 -0.032707 -0.363997 0.113 Uiso 0.4 1 calc GR . P A 2
H23E H -0.093097 -0.075927 -0.389019 0.113 Uiso 0.4 1 calc GR . P A 2
H23F H -0.101801 -0.023111 -0.313056 0.113 Uiso 0.4 1 calc GR . P A 2
C25A C -0.1226(3) -0.5971(5) -0.0468(4) 0.0374(16) Uani 0.4 1 d . . P C 2
Si3A Si -0.0433(4) -0.5910(7) -0.0396(6) 0.062(2) Uani 0.4 1 d G . P C 2
C26A C -0.1623(3) -0.7024(6) -0.0725(5) 0.0374(16) Uani 0.4 1 d G . P C 2
C27A C -0.2348(4) -0.6689(8) -0.0706(6) 0.0374(16) Uani 0.4 1 d G . P C 2
C28A C -0.2399(4) -0.5429(8) -0.0437(6) 0.0374(16) Uani 0.4 1 d G . P C 2
C29A C -0.1705(4) -0.4984(7) -0.0290(6) 0.0374(16) Uani 0.4 1 d G . P C 2
C30A C -0.1327(5) -0.8280(9) -0.0976(8) 0.062(2) Uani 0.4 1 d G . P C 2
C36A C 0.0005(10) -0.722(3) -0.0646(15) 0.080(5) Uani 0.4 1 d . . P C 2
H30D H -0.164270 -0.883680 -0.080430 0.120 Uiso 0.4 1 d . . P Y 2
H30E H -0.093020 -0.834330 -0.074720 0.120 Uiso 0.4 1 d . . P Z 2
H30F H -0.131330 -0.824860 -0.146310 0.120 Uiso 0.4 1 d . . P A 2
C31A C -0.2950(8) -0.735(2) -0.0778(11) 0.062(2) Uani 0.4 1 d . . P C 2
H31D H -0.331900 -0.716980 -0.068100 0.093 Uiso 0.4 1 d . . P B 2
H31E H -0.285620 -0.826100 -0.065540 0.093 Uiso 0.4 1 d . . P C 2
H31F H -0.295910 -0.758570 -0.136860 0.093 Uiso 0.4 1 d . . P D 2
C32A C -0.2928(8) -0.476(2) -0.0240(11) 0.062(2) Uani 0.4 1 d . . P C 2
H32D H -0.301230 -0.405360 -0.060170 0.093 Uiso 0.4 1 d . . P E 2
H32E H -0.305260 -0.453210 0.017440 0.093 Uiso 0.4 1 d . . P F 2
H32F H -0.338870 -0.521860 -0.044440 0.093 Uiso 0.4 1 d . . P G 2
C33A C -0.1559(9) -0.392(2) -0.0063(11) 0.062(2) Uani 0.4 1 d . . P C 2
H33D H -0.111670 -0.351770 -0.030810 0.093 Uiso 0.4 1 d . . P H 2
H33E H -0.143090 -0.377760 0.043180 0.093 Uiso 0.4 1 d . . P I 2
H33F H -0.185510 -0.322980 -0.017400 0.093 Uiso 0.4 1 d . . P J 2
C34A C -0.0046(11) -0.462(3) -0.0781(16) 0.080(5) Uani 0.4 1 d . . P C 2
H34D H 0.024030 -0.482680 -0.115380 0.120 Uiso 0.4 1 d . . P K 2
H34E H 0.018110 -0.426490 -0.039990 0.120 Uiso 0.4 1 d . . P L 2
H34F H -0.037190 -0.406720 -0.096110 0.120 Uiso 0.4 1 d . . P M 2
C35A C -0.0307(11) -0.583(3) 0.0551(17) 0.080(5) Uani 0.4 1 d . . P C 2
H35D H -0.063960 -0.529630 0.076040 0.120 Uiso 0.4 1 d . . P N 2
H35E H 0.010850 -0.550330 0.063510 0.120 Uiso 0.4 1 d . . P O 2
H35F H -0.035780 -0.657090 0.075990 0.120 Uiso 0.4 1 d . . P P 2
H36D H 0.012460 -0.757960 -0.024870 0.120 Uiso 0.4 1 d . . P Q 2
H36E H 0.043660 -0.687710 -0.087570 0.120 Uiso 0.4 1 d . . P R 2
H36F H -0.018640 -0.764470 -0.100570 0.120 Uiso 0.4 1 d . . P S 2

loop_
_atom_site_aniso_label
_atom_site_aniso_U_11
_atom_site_aniso_U_22
_atom_site_aniso_U_33
_atom_site_aniso_U_23
_atom_site_aniso_U_13
_atom_site_aniso_U_12
Ti1 0.0311(4) 0.0162(4) 0.0280(5) -0.0016(4) -0.0044(4) -0.0009(3)
Ti2 0.0236(4) 0.0180(4) 0.0239(4) -0.0020(4) 0.0041(3) -0.0025(3)
Ti3 0.0301(4) 0.0327(5) 0.0254(5) 0.0042(4) -0.0038(4) 0.0024(4)
Si1 0.0318(8) 0.0303(8) 0.0621(13) -0.0034(8) -0.0132(7) -0.0019(6)
Si2 0.0248(7) 0.0498(10) 0.0521(11) 0.0155(8) 0.0047(7) -0.0057(7)
O1 0.034(2) 0.072(3) 0.045(3) 0.003(2) 0.0056(19) 0.017(2)
O2 0.052(2) 0.0211(17) 0.039(3) 0.0014(17) -0.014(2) 0.0055(16)
O3 0.0267(16) 0.0199(15) 0.0188(18) 0.0010(13) -0.0002(12) 0.0006(12)
O4 0.0311(17) 0.0303(18) 0.023(2) -0.0014(16) -0.0011(15) -0.0043(14)
O5 0.038(2) 0.0278(19) 0.055(3) 0.000(2) 0.012(2) -0.0073(16)
C1 0.036(3) 0.025(2) 0.039(3) -0.010(2) -0.013(2) 0.004(2)
C2 0.038(3) 0.035(3) 0.031(3) -0.016(2) -0.012(2) 0.004(2)
C3 0.042(3) 0.035(3) 0.047(4) -0.027(3) -0.017(3) 0.014(3)
C4 0.055(4) 0.023(3) 0.065(5) -0.020(3) -0.026(3) 0.013(3)
C5 0.057(4) 0.017(2) 0.054(4) -0.007(3) -0.022(3) -0.005(2)
C6 0.048(3) 0.063(4) 0.031(3) -0.015(3) 0.000(3) -0.005(3)
C7 0.041(4) 0.074(5) 0.079(6) -0.036(5) -0.004(4) 0.017(3)
C8 0.089(6) 0.027(3) 0.100(8) -0.012(4) -0.047(6) 0.020(4)
C9 0.078(5) 0.031(3) 0.094(7) 0.012(4) -0.025(5) -0.024(3)
C10 0.034(3) 0.033(3) 0.086(6) -0.011(3) -0.014(3) 0.003(2)
C11 0.089(6) 0.081(6) 0.062(6) -0.022(5) -0.048(5) 0.028(5)
C12 0.036(4) 0.063(5) 0.207(16) 0.032(8) 0.009(6) -0.012(4)
C13 0.029(2) 0.020(2) 0.039(3) 0.007(2) 0.000(2) -0.0069(18)
C14 0.040(3) 0.019(2) 0.049(4) -0.007(2) -0.003(2) -0.005(2)
C15 0.040(3) 0.023(3) 0.059(4) -0.014(3) 0.010(3) -0.002(2)
C16 0.029(2) 0.015(2) 0.055(4) 0.000(2) 0.006(2) -0.0004(18)
C17 0.028(2) 0.019(2) 0.038(3) 0.006(2) -0.002(2) -0.0003(18)
C18 0.051(4) 0.045(4) 0.057(5) -0.019(3) -0.013(3) -0.012(3)
C19 0.073(5) 0.050(4) 0.070(6) -0.037(4) 0.023(4) -0.008(4)
C20 0.031(3) 0.030(3) 0.077(5) 0.000(3) -0.001(3) 0.007(2)
C21 0.044(3) 0.036(3) 0.040(4) 0.015(3) -0.010(3) -0.006(2)
C37 0.048(4) 0.112(8) 0.049(5) -0.020(5) 0.004(3) 0.026(4)
C38 0.034(3) 0.056(4) 0.056(5) 0.004(3) 0.020(3) -0.007(3)
C39 0.042(3) 0.055(4) 0.047(4) -0.002(3) 0.021(3) 0.000(3)
C40 0.027(2) 0.032(3) 0.042(3) 0.006(2) 0.006(2) -0.002(2)
C41 0.029(2) 0.032(3) 0.035(3) 0.000(2) 0.010(2) 0.002(2)
C22 0.057(4) 0.091(11) 0.079(11) 0.027(6) 0.043(6) 0.000(5)
C23 0.057(4) 0.091(11) 0.079(11) 0.027(6) 0.043(6) 0.000(5)
C24 0.032(3) 0.160(12) 0.081(7) 0.017(7) -0.003(4) 0.024(5)
C26 0.070(4) 0.041(3) 0.045(4) 0.018(3) -0.008(3) 0.007(2)
Si3 0.061(2) 0.067(3) 0.045(2) 0.004(2) -0.0164(16) -0.0094(19)
C25 0.070(4) 0.041(3) 0.045(4) 0.018(3) -0.008(3) 0.007(2)
C27 0.070(4) 0.041(3) 0.045(4) 0.018(3) -0.008(3) 0.007(2)
C28 0.070(4) 0.041(3) 0.045(4) 0.018(3) -0.008(3) 0.007(2)
C29 0.070(4) 0.041(3) 0.045(4) 0.018(3) -0.008(3) 0.007(2)
C30 0.061(2) 0.067(3) 0.045(2) 0.004(2) -0.0164(16) -0.0094(19)
C36 0.053(5) 0.103(9) 0.071(7) 0.005(6) -0.018(4) -0.007(5)
C31 0.061(2) 0.067(3) 0.045(2) 0.004(2) -0.0164(16) -0.0094(19)
C32 0.061(2) 0.067(3) 0.045(2) 0.004(2) -0.0164(16) -0.0094(19)
C33 0.061(2) 0.067(3) 0.045(2) 0.004(2) -0.0164(16) -0.0094(19)
C34 0.053(5) 0.103(9) 0.071(7) 0.005(6) -0.018(4) -0.007(5)
C35 0.053(5) 0.103(9) 0.071(7) 0.005(6) -0.018(4) -0.007(5)
C22A 0.057(4) 0.091(11) 0.079(11) 0.027(6) 0.043(6) 0.000(5)
C23A 0.057(4) 0.091(11) 0.079(11) 0.027(6) 0.043(6) 0.000(5)
C25A 0.039(3) 0.037(4) 0.036(4) 0.017(3) 0.009(3) -0.002(3)
Si3A 0.033(2) 0.108(6) 0.044(3) 0.018(4) -0.003(2) 0.019(3)
C26A 0.039(3) 0.037(4) 0.036(4) 0.017(3) 0.009(3) -0.002(3)
C27A 0.039(3) 0.037(4) 0.036(4) 0.017(3) 0.009(3) -0.002(3)
C28A 0.039(3) 0.037(4) 0.036(4) 0.017(3) 0.009(3) -0.002(3)
C29A 0.039(3) 0.037(4) 0.036(4) 0.017(3) 0.009(3) -0.002(3)
C30A 0.033(2) 0.108(6) 0.044(3) 0.018(4) -0.003(2) 0.019(3)
C36A 0.037(6) 0.126(15) 0.076(11) 0.024(10) -0.007(6) 0.007(7)
C31A 0.033(2) 0.108(6) 0.044(3) 0.018(4) -0.003(2) 0.019(3)
C32A 0.033(2) 0.108(6) 0.044(3) 0.018(4) -0.003(2) 0.019(3)
C33A 0.033(2) 0.108(6) 0.044(3) 0.018(4) -0.003(2) 0.019(3)
C34A 0.037(6) 0.126(15) 0.076(11) 0.024(10) -0.007(6) 0.007(7)
C35A 0.037(6) 0.126(15) 0.076(11) 0.024(10) -0.007(6) 0.007(7)

loop_
_atom_type_symbol
_atom_type_description
_atom_type_scat_dispersion_real
_atom_type_scat_dispersion_imag
_atom_type_scat_source
C C 0.0033 0.0016 'International Tables Vol C Tables 4.2.6.8 and 6.1.1.4'
H H 0.0000 0.0000 'International Tables Vol C Tables 4.2.6.8 and 6.1.1.4'
O O 0.0106 0.0060 'International Tables Vol C Tables 4.2.6.8 and 6.1.1.4'
Si Si 0.0817 0.0704 'International Tables Vol C Tables 4.2.6.8 and 6.1.1.4'
Ti Ti 0.2776 0.4457 'International Tables Vol C Tables 4.2.6.8 and 6.1.1.4'

loop_
_geom_angle_atom_site_label_1
_geom_angle_atom_site_label_2
_geom_angle_atom_site_label_3
_geom_angle
_geom_angle_site_symmetry_1
_geom_angle_site_symmetry_3
_geom_angle_publ_flag
Ti2 Ti1 Ti3 61.09(3) . . ?
O2 Ti1 Ti2 83.94(13) . . ?
O2 Ti1 Ti3 23.34(12) . . ?
O2 Ti1 O3 103.62(17) . . ?
O2 Ti1 O5 105.6(2) . . ?
O2 Ti1 C1 144.32(19) . . ?
O2 Ti1 C2 129.6(2) . . ?
O2 Ti1 C3 95.6(2) . . ?
O2 Ti1 C4 86.7(2) . . ?
O2 Ti1 C5 111.7(2) . . ?
O3 Ti1 Ti2 29.21(12) . . ?
O3 Ti1 Ti3 80.66(12) . . ?
O3 Ti1 O5 98.19(16) . . ?
O3 Ti1 C1 106.62(19) . . ?
O3 Ti1 C2 89.0(2) . . ?
O3 Ti1 C3 106.9(2) . . ?
O3 Ti1 C4 141.2(3) . . ?
O3 Ti1 C5 142.2(2) . . ?
O5 Ti1 Ti2 82.99(13) . . ?
O5 Ti1 Ti3 105.14(17) . . ?
O5 Ti1 C1 88.5(2) . . ?
O5 Ti1 C2 120.8(2) . . ?
O5 Ti1 C3 142.2(2) . . ?
O5 Ti1 C4 115.1(2) . . ?
O5 Ti1 C5 85.2(2) . . ?
C1 Ti1 Ti2 130.94(14) . . ?
C1 Ti1 Ti3 163.73(14) . . ?
C1 Ti1 C2 34.5(2) . . ?
C1 Ti1 C3 57.7(2) . . ?
C1 Ti1 C4 57.8(2) . . ?
C1 Ti1 C5 35.6(2) . . ?
C2 Ti1 Ti2 118.25(16) . . ?
C2 Ti1 Ti3 133.94(15) . . ?
C2 Ti1 C3 34.9(2) . . ?
C2 Ti1 C4 57.6(3) . . ?
C2 Ti1 C5 58.2(2) . . ?
C3 Ti1 Ti2 130.97(18) . . ?
C3 Ti1 Ti3 106.46(14) . . ?
C3 Ti1 C4 34.3(3) . . ?
C4 Ti1 Ti2 161.36(19) . . ?
C4 Ti1 Ti3 107.35(16) . . ?
C5 Ti1 Ti2 162.55(16) . . ?
C5 Ti1 Ti3 134.98(16) . . ?
C5 Ti1 C3 57.6(3) . . ?
C5 Ti1 C4 34.4(2) . . ?
Ti1 Ti2 Ti3 62.05(3) . . ?
O3 Ti2 Ti1 29.07(11) . . ?
O3 Ti2 Ti3 81.45(11) . . ?
O3 Ti2 O4 104.84(17) . . ?
O3 Ti2 C13 105.07(19) . . ?
O3 Ti2 C14 140.5(2) . . ?
O3 Ti2 C15 145.0(2) . . ?
O3 Ti2 C16 111.2(2) . . ?
O3 Ti2 C17 91.03(18) . . ?
O3 Ti2 C41 93.9(2) . . ?
O4 Ti2 Ti1 86.33(12) . . ?
O4 Ti2 Ti3 24.41(12) . . ?
O4 Ti2 C13 101.63(18) . . ?
O4 Ti2 C14 87.73(19) . . ?
O4 Ti2 C15 108.6(2) . . ?
O4 Ti2 C16 142.1(2) . . ?
O4 Ti2 C17 137.56(17) . . ?
O4 Ti2 C41 103.6(2) . . ?
C13 Ti2 Ti1 131.68(16) . . ?
C13 Ti2 Ti3 115.02(14) . . ?
C13 Ti2 C14 35.5(2) . . ?
C13 Ti2 C15 58.3(2) . . ?
C13 Ti2 C16 58.46(18) . . ?
C13 Ti2 C17 35.93(17) . . ?
C14 Ti2 Ti1 163.59(15) . . ?
C14 Ti2 Ti3 110.47(15) . . ?
C14 Ti2 C15 34.1(2) . . ?
C14 Ti2 C16 56.9(2) . . ?
C15 Ti2 Ti1 160.93(16) . . ?
C15 Ti2 Ti3 132.83(19) . . ?
C15 Ti2 C16 34.0(2) . . ?
C16 Ti2 Ti1 131.40(15) . . ?
C16 Ti2 Ti3 166.51(16) . . ?
C17 Ti2 Ti1 119.35(15) . . ?
C17 Ti2 Ti3 146.52(13) . . ?
C17 Ti2 C14 57.8(2) . . ?
C17 Ti2 C15 56.9(2) . . ?
C17 Ti2 C16 34.0(2) . . ?
C41 Ti2 Ti1 76.51(16) . . ?
C41 Ti2 Ti3 98.57(16) . . ?
C41 Ti2 C13 143.2(2) . . ?
C41 Ti2 C14 119.8(2) . . ?
C41 Ti2 C15 88.2(2) . . ?
C41 Ti2 C16 85.5(2) . . ?
C41 Ti2 C17 114.5(2) . . ?
O1 Ti3 O2 102.1(2) . . ?
O1 Ti3 O4 103.6(2) . . ?
O1 Ti3 C26 90.5(2) . . ?
O1 Ti3 C25 89.9(2) . . ?
O1 Ti3 C27 123.4(3) . . ?
O1 Ti3 C28 150.5(2) . . ?
O1 Ti3 C29 120.9(2) . . ?
O1 Ti3 C25A 91.8(2) . . ?
O1 Ti3 C26A 102.4(2) . . ?
O1 Ti3 C27A 140.1(3) . . ?
O1 Ti3 C28A 150.5(3) . . ?
O2 Ti3 C26 101.48(18) . . ?
O2 Ti3 C25 136.86(17) . . ?
O2 Ti3 C27 77.6(2) . . ?
O2 Ti3 C28 95.0(3) . . ?
O2 Ti3 C29 132.2(2) . . ?
O2 Ti3 C25A 136.15(19) . . ?
O2 Ti3 C26A 99.3(2) . . ?
O2 Ti3 C27A 81.6(3) . . ?
O2 Ti3 C28A 105.5(3) . . ?
O4 Ti3 O2 103.26(18) . . ?
O4 Ti3 C26 148.1(2) . . ?
O4 Ti3 C25 113.98(17) . . ?
O4 Ti3 C27 132.0(2) . . ?
O4 Ti3 C28 95.5(2) . . ?
O4 Ti3 C29 87.02(19) . . ?
O4 Ti3 C25A 113.6(2) . . ?
O4 Ti3 C26A 140.9(2) . . ?
O4 Ti3 C27A 114.3(3) . . ?
O4 Ti3 C28A 80.3(3) . . ?
C26 Ti3 C25 36.39(11) . . ?
C26 Ti3 C29 61.30(18) . . ?
C27 Ti3 C26 37.35(11) . . ?
C27 Ti3 C25 61.66(17) . . ?
C27 Ti3 C28 37.93(12) . . ?
C27 Ti3 C29 62.29(19) . . ?
C28 Ti3 C26 62.37(18) . . ?
C28 Ti3 C25 61.57(19) . . ?
C28 Ti3 C29 37.20(13) . . ?
C29 Ti3 C25 36.31(12) . . ?
C26A Ti3 C25A 36.90(15) . . ?
C26A Ti3 C28A 62.9(2) . . ?
C27A Ti3 C25A 62.4(2) . . ?
C27A Ti3 C26A 38.73(16) . . ?
C27A Ti3 C28A 37.93(15) . . ?
C28A Ti3 C25A 60.8(2) . . ?
C1 Si1 C11 109.3(4) . . ?
C10 Si1 C1 110.8(3) . . ?
C10 Si1 C11 108.2(4) . . ?
C12 Si1 C1 111.8(4) . . ?
C12 Si1 C10 108.9(5) . . ?
C12 Si1 C11 107.7(6) . . ?
C13 Si2 C22A 109.5(5) . . ?
C13 Si2 C23A 101.6(8) . . ?
C22 Si2 C13 112.6(7) . . ?
C22 Si2 C23 86.8(11) . . ?
C22 Si2 C24 117.0(10) . . ?
C23 Si2 C13 110.7(6) . . ?
C24 Si2 C13 113.5(4) . . ?
C24 Si2 C23 113.3(8) . . ?
C22A Si2 C23A 127.4(11) . . ?
C37 O1 Ti3 161.6(6) . . ?
Ti1 O2 Ti3 133.8(2) . . ?
Ti1 O3 Ti2 121.7(2) . . ?
Ti3 O4 Ti2 131.1(2) . . ?
C40 O5 Ti1 122.2(3) . . ?
Si1 C1 Ti1 120.3(3) . . ?
C2 C1 Ti1 73.1(3) . . ?
C2 C1 Si1 123.5(5) . . ?
C2 C1 C5 108.2(5) . . ?
C5 C1 Ti1 73.0(3) . . ?
C5 C1 Si1 128.3(5) . . ?
C1 C2 Ti1 72.3(4) . . ?
C1 C2 C3 108.3(6) . . ?
C1 C2 C6 127.5(6) . . ?
C3 C2 Ti1 73.8(4) . . ?
C3 C2 C6 124.2(6) . . ?
C6 C2 Ti1 121.3(4) . . ?
C2 C3 Ti1 71.3(3) . . ?
C2 C3 C7 126.1(7) . . ?
C4 C3 Ti1 73.0(4) . . ?
C4 C3 C2 107.7(6) . . ?
C4 C3 C7 126.3(7) . . ?
C7 C3 Ti1 121.6(4) . . ?
C3 C4 Ti1 72.7(3) . . ?
C3 C4 C8 124.0(7) . . ?
C5 C4 Ti1 71.8(3) . . ?
C5 C4 C3 108.9(6) . . ?
C5 C4 C8 127.1(8) . . ?
C8 C4 Ti1 121.5(5) . . ?
C1 C5 Ti1 71.4(3) . . ?
C1 C5 C9 128.4(6) . . ?
C4 C5 Ti1 73.8(3) . . ?
C4 C5 C1 107.0(6) . . ?
C4 C5 C9 124.6(7) . . ?
C9 C5 Ti1 119.2(6) . . ?
Si2 C13 Ti2 120.5(3) . . ?
C14 C13 Ti2 74.9(3) . . ?
C14 C13 Si2 128.4(4) . . ?
C14 C13 C17 105.9(5) . . ?
C17 C13 Ti2 74.0(3) . . ?
C17 C13 Si2 125.5(5) . . ?
C13 C14 Ti2 69.6(3) . . ?
C13 C14 C18 126.6(6) . . ?
C15 C14 Ti2 74.1(3) . . ?
C15 C14 C13 108.6(5) . . ?
C15 C14 C18 124.8(7) . . ?
C18 C14 Ti2 120.1(4) . . ?
C14 C15 Ti2 71.7(3) . . ?
C14 C15 C16 108.5(6) . . ?
C14 C15 C19 126.5(7) . . ?
C16 C15 Ti2 73.2(3) . . ?
C16 C15 C19 124.9(6) . . ?
C19 C15 Ti2 124.3(5) . . ?
C15 C16 Ti2 72.8(3) . . ?
C15 C16 C20 125.7(6) . . ?
C17 C16 Ti2 71.0(3) . . ?
C17 C16 C15 108.2(5) . . ?
C17 C16 C20 126.1(6) . . ?
C20 C16 Ti2 123.1(4) . . ?
C13 C17 Ti2 70.0(3) . . ?
C13 C17 C21 126.8(5) . . ?
C16 C17 Ti2 75.0(3) . . ?
C16 C17 C13 108.8(5) . . ?
C16 C17 C21 124.4(5) . . ?
C21 C17 Ti2 122.1(4) . . ?
C40 C38 C39 83.9(5) . . ?
C38 C39 C41 89.7(5) . . ?
O5 C40 C38 126.9(5) . . ?
O5 C40 C41 134.8(5) . . ?
C41 C40 C38 98.2(5) . . ?
C39 C41 Ti2 149.1(5) . . ?
C40 C41 Ti2 122.4(4) . . ?
C40 C41 C39 88.1(5) . . ?
C25 C26 Ti3 73.6(2) . . ?
C25 C26 C27 107.9 . . ?
C25 C26 C30 126.0 . . ?
C27 C26 Ti3 68.77(19) . . ?
C27 C26 C30 126.0 . . ?
C30 C26 Ti3 123.3(2) . . ?
C25 Si3 C36 116.4(6) . . ?
C25 Si3 C34 113.3(6) . . ?
C25 Si3 C35 105.4(6) . . ?
C34 Si3 C36 107.0(10) . . ?
C34 Si3 C35 106.8(10) . . ?
C35 Si3 C36 107.5(9) . . ?
C26 C25 Ti3 70.0(2) . . ?
C26 C25 Si3 126.0 . . ?
C26 C25 C29 108.1 . . ?
Si3 C25 Ti3 125.08(18) . . ?
C29 C25 Ti3 70.4(2) . . ?
C29 C25 Si3 125.9 . . ?
C26 C27 Ti3 73.9(2) . . ?
C28 C27 Ti3 71.3(3) . . ?
C28 C27 C26 108.0 . . ?
C31 C27 Ti3 130.5(7) . . ?
C31 C27 C26 131.7(8) . . ?
C31 C27 C28 118.9(8) . . ?
C27 C28 Ti3 70.8(2) . . ?
C29 C28 Ti3 74.1(2) . . ?
C29 C28 C27 108.0 . . ?
C32 C28 Ti3 123.0(8) . . ?
C32 C28 C27 126.3(8) . . ?
C32 C28 C29 125.6(8) . . ?
C25 C29 Ti3 73.3(2) . . ?
C25 C29 C28 108.0 . . ?
C28 C29 Ti3 68.71(18) . . ?
C33 C29 Ti3 118.1(7) . . ?
C33 C29 C25 127.1(7) . . ?
C33 C29 C28 124.5(7) . . ?
Si3A C25A Ti3 125.5(2) . . ?
C26A C25A Ti3 66.1(3) . . ?
C26A C25A Si3A 126.1 . . ?
C26A C25A C29A 108.0 . . ?
C29A C25A Ti3 73.9(3) . . ?
C29A C25A Si3A 125.9 . . ?
C25A Si3A C36A 115.9(9) . . ?
C25A Si3A C34A 115.7(8) . . ?
C25A Si3A C35A 103.1(8) . . ?
C36A Si3A C34A 110.5(13) . . ?
C35A Si3A C36A 103.2(14) . . ?
C35A Si3A C34A 106.9(15) . . ?
C25A C26A Ti3 77.0(3) . . ?
C25A C26A C27A 108.0 . . ?
C25A C26A C30A 126.0 . . ?
C27A C26A Ti3 69.0(2) . . ?
C27A C26A C30A 126.0 . . ?
C30A C26A Ti3 119.8(3) . . ?
C26A C27A Ti3 72.3(3) . . ?
C26A C27A C28A 108.0 . . ?
C28A C27A Ti3 75.6(3) . . ?
C31A C27A Ti3 126.2(10) . . ?
C31A C27A C26A 133.6(10) . . ?
C31A C27A C28A 117.6(10) . . ?
C27A C28A Ti3 66.5(3) . . ?
C27A C28A C29A 108.0 . . ?
C29A C28A Ti3 76.2(3) . . ?
C32A C28A Ti3 130.1(10) . . ?
C32A C28A C27A 131.6(12) . . ?
C32A C28A C29A 119.8(12) . . ?
C25A C29A Ti3 70.5(2) . . ?
C25A C29A C28A 108.0 . . ?
C28A C29A Ti3 67.8(2) . . ?
C33A C29A Ti3 126.1(11) . . ?
C33A C29A C25A 127.2(9) . . ?
C33A C29A C28A 124.8(9) . . ?

loop_
_geom_bond_atom_site_label_1
_geom_bond_atom_site_label_2
_geom_bond_distance
_geom_bond_site_symmetry_2
_geom_bond_publ_flag
Ti1 Ti2 3.1928(12) . ?
Ti1 Ti3 3.3685(14) . ?
Ti1 O2 1.815(4) . ?
Ti1 O3 1.824(3) . ?
Ti1 O5 1.908(4) . ?
Ti1 C1 2.354(6) . ?
Ti1 C2 2.364(6) . ?
Ti1 C3 2.397(6) . ?
Ti1 C4 2.401(6) . ?
Ti1 C5 2.375(5) . ?
Ti2 Ti3 3.3381(13) . ?
Ti2 O3 1.832(4) . ?
Ti2 O4 1.834(4) . ?
Ti2 C13 2.321(5) . ?
Ti2 C14 2.391(5) . ?
Ti2 C15 2.422(6) . ?
Ti2 C16 2.427(5) . ?
Ti2 C17 2.374(5) . ?
Ti2 C41 2.080(5) . ?
Ti3 O1 1.791(5) . ?
Ti3 O2 1.848(4) . ?
Ti3 O4 1.832(4) . ?
Ti3 C26 2.485(6) . ?
Ti3 C25 2.536(5) . ?
Ti3 C27 2.411(7) . ?
Ti3 C28 2.418(9) . ?
Ti3 C29 2.495(8) . ?
Ti3 C25A 2.538(7) . ?
Ti3 C26A 2.381(8) . ?
Ti3 C27A 2.334(9) . ?
Ti3 C28A 2.465(11) . ?
Si1 C1 1.881(6) . ?
Si1 C10 1.873(7) . ?
Si1 C11 1.898(10) . ?
Si1 C12 1.863(9) . ?
Si2 C13 1.863(6) . ?
Si2 C22 1.83(4) . ?
Si2 C23 1.85(2) . ?
Si2 C24 1.846(9) . ?
Si2 C22A 1.89(2) . ?
Si2 C23A 1.93(3) . ?
O1 C37 1.409(8) . ?
O5 C40 1.323(8) . ?
C1 C2 1.400(9) . ?
C1 C5 1.447(9) . ?
C2 C3 1.430(8) . ?
C2 C6 1.508(11) . ?
C3 C4 1.415(12) . ?
C3 C7 1.508(10) . ?
C4 C5 1.413(10) . ?
C4 C8 1.517(10) . ?
C5 C9 1.499(11) . ?
C13 C14 1.438(9) . ?
C13 C17 1.449(7) . ?
C14 C15 1.412(8) . ?
C14 C18 1.508(9) . ?
C15 C16 1.418(10) . ?
C15 C19 1.501(10) . ?
C16 C17 1.404(8) . ?
C16 C20 1.524(8) . ?
C17 C21 1.500(9) . ?
C38 C39 1.532(10) . ?
C38 C40 1.506(8) . ?
C39 C41 1.550(8) . ?
C40 C41 1.366(8) . ?
C26 C25 1.568(4) . ?
C26 C27 1.569(4) . ?
C26 C30 1.667(4) . ?
Si3 C25 1.669(4) . ?
Si3 C36 1.88(2) . ?
Si3 C34 1.87(2) . ?
Si3 C35 1.88(2) . ?
C25 C29 1.568(4) . ?
C27 C28 1.569(4) . ?
C27 C31 1.455(16) . ?
C28 C29 1.569(4) . ?
C28 C32 1.433(17) . ?
C29 C33 1.423(18) . ?
C25A Si3A 1.664(5) . ?
C25A C26A 1.564(5) . ?
C25A C29A 1.565(5) . ?
Si3A C36A 1.85(3) . ?
Si3A C34A 1.86(3) . ?
Si3A C35A 1.85(3) . ?
C26A C27A 1.564(5) . ?
C26A C30A 1.663(5) . ?
C27A C28A 1.564(5) . ?
C27A C31A 1.48(2) . ?
C28A C29A 1.566(5) . ?
C28A C32A 1.40(2) . ?
C29A C33A 1.35(3) . ?
